data_4083249
loop_
_publ_author_name
'Sasamori, Takahiro'
'Miyamoto, Hisashi'
'Sakai, Heisuke'
'Furukawa, Yukio'
'Tokitoh, Norihiro'

_publ_section_title
;
 1,2-Bis(ferrocenyl)digermene: A d&#x2212;\p Electron System Containing a
 Ge&#x2550;Ge Unit
;
_journal_issue 10
_journal_name_full Organometallics
_journal_page_first 3904
_journal_paper_doi 10.1021/om300064q
_journal_volume 31
_journal_year 2012
_chemical_formula_moiety 'C50 H64 Fe2 Ge2 O2'
_chemical_formula_sum 'C50 H64 Fe2 Ge2 O2'
_chemical_formula_weight 953.89
_chemical_name_systematic
;
 ?
;
_space_group_IT_number 2
_symmetry_cell_setting triclinic
_symmetry_Int_Tables_number 2
_symmetry_space_group_name_Hall '-P 1'
_symmetry_space_group_name_H-M 'P -1'
_atom_sites_solution_hydrogens geom
_atom_sites_solution_primary direct
_atom_sites_solution_secondary difmap
_audit_creation_method SHELXL-97
_cell_angle_alpha 99.5790(8)
_cell_angle_beta 97.8753(9)
_cell_angle_gamma 93.8906(19)
_cell_formula_units_Z 1
_cell_length_a 9.2367(2)
_cell_length_b 10.9748(2)
_cell_length_c 11.4772(2)
_cell_measurement_temperature 103(2)
_cell_measurement_theta_max 25.0
_cell_measurement_theta_min 2.79
_cell_volume 1131.51(4)
_computing_cell_refinement HKL2000
_computing_data_collection CrystalClear
_computing_data_reduction HKL2000
_computing_molecular_graphics 'Yadokari-XG 2009 (Wakita Nemoto et al., 2009)'
_computing_publication_material 'Yadokari-XG 2009 (Wakita,Nemoto et al., 2009)'
_computing_structure_refinement 'SHELXL-97 (Sheldrick, 1997)'
_computing_structure_solution 'SHELXS-97 (Sheldrick, 1997)'
_diffrn_ambient_temperature 103(2)
_diffrn_detector_area_resol_mean 28.5714
_diffrn_measured_fraction_theta_full 0.922
_diffrn_measured_fraction_theta_max 0.922
_diffrn_measurement_device_type 'Rigaku VariMax Saturn'
_diffrn_measurement_method \w
_diffrn_radiation_monochromator Confocal
_diffrn_radiation_source 'rotating-anode X-ray tube'
_diffrn_radiation_type MoK\a
_diffrn_radiation_wavelength 0.71075
_diffrn_reflns_av_R_equivalents 0.0240
_diffrn_reflns_av_sigmaI/netI 0.0298
_diffrn_reflns_limit_h_max 10
_diffrn_reflns_limit_h_min -10
_diffrn_reflns_limit_k_max 13
_diffrn_reflns_limit_k_min -13
_diffrn_reflns_limit_l_max 13
_diffrn_reflns_limit_l_min -13
_diffrn_reflns_number 8344
_diffrn_reflns_theta_full 25.00
_diffrn_reflns_theta_max 25.00
_diffrn_reflns_theta_min 2.79
_exptl_absorpt_coefficient_mu 1.981
_exptl_absorpt_correction_T_max 0.9074
_exptl_absorpt_correction_T_min 0.7969
_exptl_absorpt_correction_type multi-scan
_exptl_absorpt_process_details 'Jacobson, R. (1998) Private communication'
_exptl_crystal_colour orange
_exptl_crystal_density_diffrn 1.400
_exptl_crystal_density_method 'not measured'
_exptl_crystal_description prism
_exptl_crystal_F_000 496
_exptl_crystal_size_max 0.12
_exptl_crystal_size_mid 0.08
_exptl_crystal_size_min 0.05
_refine_diff_density_max 0.424
_refine_diff_density_min -0.273
_refine_diff_density_rms 0.051
_refine_ls_extinction_method none
_refine_ls_goodness_of_fit_ref 1.070
_refine_ls_hydrogen_treatment constr
_refine_ls_matrix_type full
_refine_ls_number_parameters 259
_refine_ls_number_reflns 3671
_refine_ls_number_restraints 0
_refine_ls_restrained_S_all 1.070
_refine_ls_R_factor_all 0.0264
_refine_ls_R_factor_gt 0.0259
_refine_ls_shift/su_max 0.001
_refine_ls_shift/su_mean 0.000
_refine_ls_structure_factor_coef Fsqd
_refine_ls_weighting_details 'calc w=1/[\s^2^(Fo^2^)+(0.0383P)^2^+0.4822P] where P=(Fo^2^+2Fc^2^)/3'
_refine_ls_weighting_scheme calc
_refine_ls_wR_factor_gt 0.0689
_refine_ls_wR_factor_ref 0.0695
_reflns_number_gt 3577
_reflns_number_total 3671
_reflns_threshold_expression >2sigma(I)
_cod_data_source_file compound5.cif
_cod_data_source_block gekoware
_cod_original_sg_symbol_H-M P-1
_cod_database_code 4083249

loop_
_symmetry_equiv_pos_as_xyz
'x, y, z'
'-x, -y, -z'

loop_
_atom_site_label
_atom_site_type_symbol
_atom_site_fract_x
_atom_site_fract_y
_atom_site_fract_z
_atom_site_U_iso_or_equiv
_atom_site_adp_type
_atom_site_occupancy
_atom_site_symmetry_multiplicity
_atom_site_calc_flag
_atom_site_refinement_flags
Ge1 Ge 0.492465(16) 0.609427(14) 0.468222(13) 0.01423(9) Uani 1 1 d .
O1 O 0.39684(12) 0.51996(10) 0.55888(10) 0.0167(2) Uani 1 1 d .
C1 C 0.61677(18) 0.75130(15) 0.55629(14) 0.0185(3) Uani 1 1 d .
C2 C 0.5865(2) 0.87890(16) 0.56514(15) 0.0238(4) Uani 1 1 d .
H1 H 0.5013 0.9081 0.5267 0.029 Uiso 1 1 calc R
C3 C 0.7053(2) 0.95432(17) 0.64088(16) 0.0276(4) Uani 1 1 d .
H2 H 0.7133 1.0422 0.6619 0.033 Uiso 1 1 calc R
C4 C 0.8100(2) 0.87464(18) 0.67962(16) 0.0275(4) Uani 1 1 d .
H3 H 0.9004 0.9003 0.7310 0.033 Uiso 1 1 calc R
C5 C 0.75602(19) 0.75000(17) 0.62824(15) 0.0228(4) Uani 1 1 d .
H4 H 0.8042 0.6782 0.6397 0.027 Uiso 1 1 calc R
Fe1 Fe 0.61127(3) 0.82974(2) 0.72971(2) 0.01904(9) Uani 1 1 d .
C6 C 0.5765(2) 0.71785(18) 0.85014(16) 0.0309(4) Uani 1 1 d .
H5 H 0.6146 0.6400 0.8533 0.037 Uiso 1 1 calc R
C7 C 0.4406(2) 0.73706(18) 0.78538(16) 0.0292(4) Uani 1 1 d .
H6 H 0.3713 0.6743 0.7378 0.035 Uiso 1 1 calc R
C8 C 0.4260(2) 0.86664(18) 0.80405(18) 0.0324(4) Uani 1 1 d .
H7 H 0.3451 0.9054 0.7710 0.039 Uiso 1 1 calc R
C9 C 0.5531(2) 0.92821(19) 0.88063(17) 0.0333(5) Uani 1 1 d .
H8 H 0.5722 1.0152 0.9074 0.040 Uiso 1 1 calc R
C10 C 0.6465(2) 0.83656(19) 0.91001(16) 0.0334(5) Uani 1 1 d .
H9 H 0.7388 0.8514 0.9603 0.040 Uiso 1 1 calc R
C11 C 0.37394(18) 0.64755(14) 0.32629(14) 0.0165(3) Uani 1 1 d .
C12 C 0.44945(18) 0.67271(15) 0.23304(15) 0.0176(3) Uani 1 1 d .
C13 C 0.37051(18) 0.70117(15) 0.12966(15) 0.0197(3) Uani 1 1 d .
H10 H 0.4216 0.7171 0.0665 0.024 Uiso 1 1 calc R
C14 C 0.21949(18) 0.70686(15) 0.11665(15) 0.0197(3) Uani 1 1 d .
C15 C 0.14688(18) 0.68439(16) 0.21110(15) 0.0200(3) Uani 1 1 d .
H11 H 0.0439 0.6894 0.2039 0.024 Uiso 1 1 calc R
C16 C 0.22082(18) 0.65477(15) 0.31583(14) 0.0179(3) Uani 1 1 d .
C17 C 0.61607(18) 0.67480(16) 0.24174(14) 0.0193(3) Uani 1 1 d .
H12 H 0.6543 0.6466 0.3177 0.023 Uiso 1 1 calc R
C18 C 0.68417(19) 0.80812(17) 0.24849(16) 0.0252(4) Uani 1 1 d .
H13 H 0.7913 0.8092 0.2579 0.038 Uiso 1 1 calc R
H14 H 0.6560 0.8622 0.3170 0.038 Uiso 1 1 calc R
H15 H 0.6485 0.8379 0.1748 0.038 Uiso 1 1 calc R
C19 C 0.66157(19) 0.58643(17) 0.13802(15) 0.0233(4) Uani 1 1 d .
H16 H 0.6215 0.5015 0.1384 0.035 Uiso 1 1 calc R
H17 H 0.7689 0.5901 0.1469 0.035 Uiso 1 1 calc R
H18 H 0.6235 0.6111 0.0623 0.035 Uiso 1 1 calc R
C20 C 0.13868(19) 0.74289(17) 0.00459(15) 0.0231(4) Uani 1 1 d .
H19 H 0.2116 0.7518 -0.0510 0.028 Uiso 1 1 calc R
C21 C 0.0776(2) 0.86861(18) 0.03414(18) 0.0338(5) Uani 1 1 d .
H20 H 0.0001 0.8612 0.0836 0.051 Uiso 1 1 calc R
H21 H 0.0370 0.8950 -0.0401 0.051 Uiso 1 1 calc R
H22 H 0.1566 0.9302 0.0779 0.051 Uiso 1 1 calc R
C22 C 0.0157(2) 0.64603(18) -0.06136(16) 0.0299(4) Uani 1 1 d .
H23 H 0.0547 0.5651 -0.0779 0.045 Uiso 1 1 calc R
H24 H -0.0246 0.6701 -0.1369 0.045 Uiso 1 1 calc R
H25 H -0.0620 0.6407 -0.0117 0.045 Uiso 1 1 calc R
C23 C 0.13803(18) 0.63862(17) 0.41948(15) 0.0219(4) Uani 1 1 d .
H26 H 0.1853 0.5749 0.4608 0.026 Uiso 1 1 calc R
C24 C 0.1549(2) 0.7598(2) 0.51027(19) 0.0413(5) Uani 1 1 d .
H27 H 0.2594 0.7863 0.5366 0.062 Uiso 1 1 calc R
H28 H 0.1080 0.7465 0.5793 0.062 Uiso 1 1 calc R
H29 H 0.1080 0.8241 0.4730 0.062 Uiso 1 1 calc R
C25 C -0.0240(2) 0.59335(19) 0.38191(17) 0.0280(4) Uani 1 1 d .
H30 H -0.0669 0.5771 0.4520 0.042 Uiso 1 1 calc R
H31 H -0.0340 0.5168 0.3225 0.042 Uiso 1 1 calc R
H32 H -0.0755 0.6571 0.3471 0.042 Uiso 1 1 calc R

loop_
_atom_site_aniso_label
_atom_site_aniso_U_11
_atom_site_aniso_U_22
_atom_site_aniso_U_33
_atom_site_aniso_U_23
_atom_site_aniso_U_13
_atom_site_aniso_U_12
Ge1 0.01545(12) 0.01609(12) 0.01177(12) 0.00410(7) 0.00156(7) 0.00279(7)
O1 0.0182(6) 0.0179(6) 0.0156(6) 0.0056(4) 0.0042(5) 0.0037(4)
C1 0.0222(8) 0.0205(8) 0.0135(8) 0.0044(6) 0.0043(6) 0.0011(6)
C2 0.0321(10) 0.0205(9) 0.0190(9) 0.0065(7) 0.0015(7) 0.0009(7)
C3 0.0407(11) 0.0218(9) 0.0195(9) 0.0035(7) 0.0062(8) -0.0067(8)
C4 0.0250(9) 0.0341(10) 0.0192(9) -0.0027(8) 0.0029(7) -0.0075(8)
C5 0.0216(9) 0.0275(9) 0.0191(8) 0.0015(7) 0.0045(7) 0.0037(7)
Fe1 0.02531(16) 0.01832(15) 0.01362(15) 0.00207(10) 0.00434(10) 0.00208(10)
C6 0.0466(12) 0.0311(10) 0.0176(9) 0.0080(8) 0.0108(8) 0.0011(9)
C7 0.0377(11) 0.0306(10) 0.0208(9) 0.0016(7) 0.0157(8) -0.0017(8)
C8 0.0362(11) 0.0329(10) 0.0297(10) -0.0009(8) 0.0171(8) 0.0051(8)
C9 0.0455(12) 0.0302(10) 0.0228(10) -0.0057(8) 0.0152(8) -0.0005(9)
C10 0.0456(12) 0.0389(11) 0.0148(9) 0.0035(8) 0.0067(8) -0.0036(9)
C11 0.0189(8) 0.0168(8) 0.0137(8) 0.0038(6) 0.0004(6) 0.0031(6)
C12 0.0187(8) 0.0179(8) 0.0168(8) 0.0048(6) 0.0023(6) 0.0029(6)
C13 0.0217(8) 0.0231(8) 0.0157(8) 0.0055(6) 0.0051(6) 0.0031(6)
C14 0.0211(8) 0.0207(8) 0.0172(8) 0.0054(6) -0.0007(6) 0.0027(6)
C15 0.0175(8) 0.0241(9) 0.0187(8) 0.0054(7) 0.0006(6) 0.0038(6)
C16 0.0191(8) 0.0174(8) 0.0175(8) 0.0038(6) 0.0029(6) 0.0025(6)
C17 0.0176(8) 0.0271(9) 0.0146(8) 0.0070(7) 0.0023(6) 0.0033(7)
C18 0.0213(9) 0.0292(9) 0.0257(9) 0.0075(7) 0.0037(7) 0.0001(7)
C19 0.0203(9) 0.0313(10) 0.0204(9) 0.0073(7) 0.0046(7) 0.0064(7)
C20 0.0219(9) 0.0313(10) 0.0181(8) 0.0106(7) 0.0009(7) 0.0053(7)
C21 0.0412(12) 0.0257(10) 0.0311(10) 0.0086(8) -0.0117(9) 0.0042(8)
C22 0.0381(11) 0.0285(10) 0.0203(9) 0.0037(7) -0.0061(8) 0.0069(8)
C23 0.0182(8) 0.0319(9) 0.0182(8) 0.0103(7) 0.0034(7) 0.0050(7)
C24 0.0368(11) 0.0548(14) 0.0291(11) -0.0070(10) 0.0164(9) -0.0059(10)
C25 0.0205(9) 0.0405(11) 0.0264(9) 0.0137(8) 0.0060(7) 0.0025(8)

loop_
_atom_type_symbol
_atom_type_description
_atom_type_scat_dispersion_real
_atom_type_scat_dispersion_imag
_atom_type_scat_source
C C 0.0033 0.0016 'International Tables Vol C Tables 4.2.6.8 and 6.1.1.4'
H H 0.0000 0.0000 'International Tables Vol C Tables 4.2.6.8 and 6.1.1.4'
Fe Fe 0.3463 0.8444 'International Tables Vol C Tables 4.2.6.8 and 6.1.1.4'
Ge Ge 0.1547 1.8001 'International Tables Vol C Tables 4.2.6.8 and 6.1.1.4'
O O 0.0106 0.0060 'International Tables Vol C Tables 4.2.6.8 and 6.1.1.4'

loop_
_geom_angle_atom_site_label_1
_geom_angle_atom_site_label_2
_geom_angle_atom_site_label_3
_geom_angle
_geom_angle_site_symmetry_1
_geom_angle_site_symmetry_3
O1 Ge1 O1 87.18(5) 2_666 .
O1 Ge1 C1 108.80(6) 2_666 .
O1 Ge1 C1 114.90(6) . .
O1 Ge1 C11 115.39(6) 2_666 .
O1 Ge1 C11 116.15(6) . .
C1 Ge1 C11 112.06(7) . .
O1 Ge1 Ge1 43.61(4) 2_666 2_666
O1 Ge1 Ge1 43.57(3) . 2_666
C1 Ge1 Ge1 120.87(5) . 2_666
C11 Ge1 Ge1 126.89(5) . 2_666
Ge1 O1 Ge1 92.82(5) 2_666 .
C5 C1 C2 106.85(15) . .
C5 C1 Ge1 126.51(13) . .
C2 C1 Ge1 126.63(13) . .
C5 C1 Fe1 69.33(9) . .
C2 C1 Fe1 69.19(9) . .
Ge1 C1 Fe1 125.34(8) . .
C3 C2 C1 108.69(16) . .
C3 C2 Fe1 70.21(10) . .
C1 C2 Fe1 69.57(10) . .
C3 C2 H1 125.7 . .
C1 C2 H1 125.7 . .
Fe1 C2 H1 126.2 . .
C2 C3 C4 107.78(16) . .
C2 C3 Fe1 69.11(10) . .
C4 C3 Fe1 69.65(11) . .
C2 C3 H2 126.1 . .
C4 C3 H2 126.1 . .
Fe1 C3 H2 126.7 . .
C3 C4 C5 108.31(16) . .
C3 C4 Fe1 69.75(11) . .
C5 C4 Fe1 69.20(10) . .
C3 C4 H3 125.8 . .
C5 C4 H3 125.8 . .
Fe1 C4 H3 126.8 . .
C4 C5 C1 108.37(16) . .
C4 C5 Fe1 70.05(10) . .
C1 C5 Fe1 69.57(10) . .
C4 C5 H4 125.8 . .
C1 C5 H4 125.8 . .
Fe1 C5 H4 126.1 . .
C2 Fe1 C10 162.84(8) . .
C2 Fe1 C6 154.82(8) . .
C10 Fe1 C6 41.16(8) . .
C2 Fe1 C5 68.85(7) . .
C10 Fe1 C5 119.39(8) . .
C6 Fe1 C5 106.97(8) . .
C2 Fe1 C9 125.76(8) . .
C10 Fe1 C9 40.79(9) . .
C6 Fe1 C9 68.84(8) . .
C5 Fe1 C9 154.39(8) . .
C2 Fe1 C1 41.24(7) . .
C10 Fe1 C1 154.38(8) . .
C6 Fe1 C1 119.20(7) . .
C5 Fe1 C1 41.11(7) . .
C9 Fe1 C1 163.32(8) . .
C2 Fe1 C8 108.13(8) . .
C10 Fe1 C8 68.42(9) . .
C6 Fe1 C8 68.35(9) . .
C5 Fe1 C8 163.27(8) . .
C9 Fe1 C8 40.64(8) . .
C1 Fe1 C8 125.86(8) . .
C2 Fe1 C4 68.41(8) . .
C10 Fe1 C4 107.17(8) . .
C6 Fe1 C4 125.55(8) . .
C5 Fe1 C4 40.74(7) . .
C9 Fe1 C4 119.85(8) . .
C1 Fe1 C4 68.94(7) . .
C8 Fe1 C4 154.94(8) . .
C2 Fe1 C7 120.49(8) . .
C10 Fe1 C7 68.60(8) . .
C6 Fe1 C7 40.52(8) . .
C5 Fe1 C7 125.64(7) . .
C9 Fe1 C7 68.51(8) . .
C1 Fe1 C7 107.30(7) . .
C8 Fe1 C7 40.56(8) . .
C4 Fe1 C7 162.91(8) . .
C2 Fe1 C3 40.68(7) . .
C10 Fe1 C3 125.34(8) . .
C6 Fe1 C3 162.93(8) . .
C5 Fe1 C3 68.68(8) . .
C9 Fe1 C3 107.52(8) . .
C1 Fe1 C3 69.12(7) . .
C8 Fe1 C3 120.49(8) . .
C4 Fe1 C3 40.59(8) . .
C7 Fe1 C3 155.24(8) . .
C7 C6 C10 107.93(18) . .
C7 C6 Fe1 70.18(11) . .
C10 C6 Fe1 69.41(11) . .
C7 C6 H5 126.0 . .
C10 C6 H5 126.0 . .
Fe1 C6 H5 125.9 . .
C6 C7 C8 108.09(18) . .
C6 C7 Fe1 69.29(11) . .
C8 C7 Fe1 69.69(11) . .
C6 C7 H6 126.0 . .
C8 C7 H6 126.0 . .
Fe1 C7 H6 126.6 . .
C9 C8 C7 108.29(19) . .
C9 C8 Fe1 69.38(11) . .
C7 C8 Fe1 69.74(11) . .
C9 C8 H7 125.9 . .
C7 C8 H7 125.9 . .
Fe1 C8 H7 126.6 . .
C8 C9 C10 107.91(18) . .
C8 C9 Fe1 69.97(10) . .
C10 C9 Fe1 69.48(10) . .
C8 C9 H8 126.0 . .
C10 C9 H8 126.0 . .
Fe1 C9 H8 126.1 . .
C9 C10 C6 107.78(19) . .
C9 C10 Fe1 69.74(11) . .
C6 C10 Fe1 69.42(10) . .
C9 C10 H9 126.1 . .
C6 C10 H9 126.1 . .
Fe1 C10 H9 126.3 . .
C12 C11 C16 119.84(15) . .
C12 C11 Ge1 116.75(12) . .
C16 C11 Ge1 123.37(12) . .
C13 C12 C11 119.28(15) . .
C13 C12 C17 118.10(15) . .
C11 C12 C17 122.58(14) . .
C14 C13 C12 121.85(15) . .
C14 C13 H10 119.1 . .
C12 C13 H10 119.1 . .
C13 C14 C15 118.09(15) . .
C13 C14 C20 120.13(15) . .
C15 C14 C20 121.71(15) . .
C14 C15 C16 122.16(15) . .
C14 C15 H11 118.9 . .
C16 C15 H11 118.9 . .
C15 C16 C11 118.76(15) . .
C15 C16 C23 120.13(15) . .
C11 C16 C23 121.00(14) . .
C12 C17 C19 111.92(14) . .
C12 C17 C18 110.07(14) . .
C19 C17 C18 111.07(14) . .
C12 C17 H12 107.9 . .
C19 C17 H12 107.9 . .
C18 C17 H12 107.9 . .
C17 C18 H13 109.5 . .
C17 C18 H14 109.5 . .
H13 C18 H14 109.5 . .
C17 C18 H15 109.5 . .
H13 C18 H15 109.5 . .
H14 C18 H15 109.5 . .
C17 C19 H16 109.5 . .
C17 C19 H17 109.5 . .
H16 C19 H17 109.5 . .
C17 C19 H18 109.5 . .
H16 C19 H18 109.5 . .
H17 C19 H18 109.5 . .
C14 C20 C22 113.43(15) . .
C14 C20 C21 110.74(14) . .
C22 C20 C21 109.75(15) . .
C14 C20 H19 107.6 . .
C22 C20 H19 107.6 . .
C21 C20 H19 107.6 . .
C20 C21 H20 109.5 . .
C20 C21 H21 109.5 . .
H20 C21 H21 109.5 . .
C20 C21 H22 109.5 . .
H20 C21 H22 109.5 . .
H21 C21 H22 109.5 . .
C20 C22 H23 109.5 . .
C20 C22 H24 109.5 . .
H23 C22 H24 109.5 . .
C20 C22 H25 109.5 . .
H23 C22 H25 109.5 . .
H24 C22 H25 109.5 . .
C25 C23 C16 114.36(14) . .
C25 C23 C24 109.99(15) . .
C16 C23 C24 110.19(15) . .
C25 C23 H26 107.3 . .
C16 C23 H26 107.3 . .
C24 C23 H26 107.3 . .
C23 C24 H27 109.5 . .
C23 C24 H28 109.5 . .
H27 C24 H28 109.5 . .
C23 C24 H29 109.5 . .
H27 C24 H29 109.5 . .
H28 C24 H29 109.5 . .
C23 C25 H30 109.5 . .
C23 C25 H31 109.5 . .
H30 C25 H31 109.5 . .
C23 C25 H32 109.5 . .
H30 C25 H32 109.5 . .
H31 C25 H32 109.5 . .

loop_
_geom_bond_atom_site_label_1
_geom_bond_atom_site_label_2
_geom_bond_distance
_geom_bond_site_symmetry_2
Ge1 O1 1.8153(11) 2_666
Ge1 O1 1.8169(11) .
Ge1 C1 1.9183(17) .
Ge1 C11 1.9564(16) .
Ge1 Ge1 2.6308(3) 2_666
O1 Ge1 1.8153(11) 2_666
C1 C5 1.432(2) .
C1 C2 1.436(2) .
C1 Fe1 2.0417(16) .
C2 C3 1.421(3) .
C2 Fe1 2.0367(18) .
C2 H1 0.9500 .
C3 C4 1.423(3) .
C3 Fe1 2.0512(18) .
C3 H2 0.9500 .
C4 C5 1.423(3) .
C4 Fe1 2.0499(18) .
C4 H3 0.9500 .
C5 Fe1 2.0386(17) .
C5 H4 0.9500 .
Fe1 C10 2.0382(19) .
Fe1 C6 2.0384(19) .
Fe1 C9 2.0416(18) .
Fe1 C8 2.0494(19) .
Fe1 C7 2.0501(19) .
C6 C7 1.416(3) .
C6 C10 1.433(3) .
C6 H5 0.9500 .
C7 C8 1.421(3) .
C7 H6 0.9500 .
C8 C9 1.421(3) .
C8 H7 0.9500 .
C9 C10 1.422(3) .
C9 H8 0.9500 .
C10 H9 0.9500 .
C11 C12 1.409(2) .
C11 C16 1.412(2) .
C12 C13 1.398(2) .
C12 C17 1.527(2) .
C13 C14 1.389(2) .
C13 H10 0.9500 .
C14 C15 1.397(2) .
C14 C20 1.521(2) .
C15 C16 1.397(2) .
C15 H11 0.9500 .
C16 C23 1.527(2) .
C17 C19 1.531(2) .
C17 C18 1.538(2) .
C17 H12 1.0000 .
C18 H13 0.9800 .
C18 H14 0.9800 .
C18 H15 0.9800 .
C19 H16 0.9800 .
C19 H17 0.9800 .
C19 H18 0.9800 .
C20 C22 1.525(3) .
C20 C21 1.530(3) .
C20 H19 1.0000 .
C21 H20 0.9800 .
C21 H21 0.9800 .
C21 H22 0.9800 .
C22 H23 0.9800 .
C22 H24 0.9800 .
C22 H25 0.9800 .
C23 C25 1.525(2) .
C23 C24 1.531(3) .
C23 H26 1.0000 .
C24 H27 0.9800 .
C24 H28 0.9800 .
C24 H29 0.9800 .
C25 H30 0.9800 .
C25 H31 0.9800 .
C25 H32 0.9800 .

loop_
_geom_torsion_atom_site_label_1
_geom_torsion_atom_site_label_2
_geom_torsion_atom_site_label_3
_geom_torsion_atom_site_label_4
_geom_torsion
_geom_torsion_site_symmetry_1
_geom_torsion_site_symmetry_4
O1 Ge1 O1 Ge1 0.001(1) 2_666 2_666
C1 Ge1 O1 Ge1 -109.44(7) . 2_666
C11 Ge1 O1 Ge1 117.01(6) . 2_666
O1 Ge1 C1 C5 -21.94(16) 2_666 .
O1 Ge1 C1 C5 73.84(16) . .
C11 Ge1 C1 C5 -150.74(14) . .
Ge1 Ge1 C1 C5 24.63(17) 2_666 .
O1 Ge1 C1 C2 159.72(14) 2_666 .
O1 Ge1 C1 C2 -104.50(15) . .
C11 Ge1 C1 C2 30.92(17) . .
Ge1 Ge1 C1 C2 -153.72(13) 2_666 .
O1 Ge1 C1 Fe1 -111.16(10) 2_666 .
O1 Ge1 C1 Fe1 -15.39(12) . .
C11 Ge1 C1 Fe1 120.03(10) . .
Ge1 Ge1 C1 Fe1 -64.60(11) 2_666 .
C5 C1 C2 C3 0.1(2) . .
Ge1 C1 C2 C3 178.75(13) . .
Fe1 C1 C2 C3 59.50(13) . .
C5 C1 C2 Fe1 -59.36(12) . .
Ge1 C1 C2 Fe1 119.25(13) . .
C1 C2 C3 C4 0.0(2) . .
Fe1 C2 C3 C4 59.12(13) . .
C1 C2 C3 Fe1 -59.11(12) . .
C2 C3 C4 C5 -0.2(2) . .
Fe1 C3 C4 C5 58.62(13) . .
C2 C3 C4 Fe1 -58.78(13) . .
C3 C4 C5 C1 0.3(2) . .
Fe1 C4 C5 C1 59.21(12) . .
C3 C4 C5 Fe1 -58.96(13) . .
C2 C1 C5 C4 -0.24(19) . .
Ge1 C1 C5 C4 -178.85(12) . .
Fe1 C1 C5 C4 -59.51(12) . .
C2 C1 C5 Fe1 59.27(12) . .
Ge1 C1 C5 Fe1 -119.34(13) . .
C3 C2 Fe1 C10 40.5(3) . .
C1 C2 Fe1 C10 160.4(3) . .
C3 C2 Fe1 C6 -166.48(17) . .
C1 C2 Fe1 C6 -46.6(2) . .
C3 C2 Fe1 C5 -81.49(12) . .
C1 C2 Fe1 C5 38.35(10) . .
C3 C2 Fe1 C9 74.42(14) . .
C1 C2 Fe1 C9 -165.75(11) . .
C3 C2 Fe1 C1 -119.83(16) . .
C3 C2 Fe1 C8 115.99(12) . .
C1 C2 Fe1 C8 -124.17(11) . .
C3 C2 Fe1 C4 -37.59(11) . .
C1 C2 Fe1 C4 82.25(11) . .
C3 C2 Fe1 C7 158.69(11) . .
C1 C2 Fe1 C7 -81.47(12) . .
C1 C2 Fe1 C3 119.83(16) . .
C4 C5 Fe1 C2 81.07(12) . .
C1 C5 Fe1 C2 -38.47(10) . .
C4 C5 Fe1 C10 -82.25(13) . .
C1 C5 Fe1 C10 158.21(10) . .
C4 C5 Fe1 C6 -125.24(12) . .
C1 C5 Fe1 C6 115.22(11) . .
C4 C5 Fe1 C9 -48.9(2) . .
C1 C5 Fe1 C9 -168.44(16) . .
C4 C5 Fe1 C1 119.54(15) . .
C4 C5 Fe1 C8 163.7(3) . .
C1 C5 Fe1 C8 44.2(3) . .
C1 C5 Fe1 C4 -119.54(15) . .
C4 C5 Fe1 C7 -165.85(11) . .
C1 C5 Fe1 C7 74.61(13) . .
C4 C5 Fe1 C3 37.27(11) . .
C1 C5 Fe1 C3 -82.27(11) . .
C5 C1 Fe1 C2 118.34(15) . .
Ge1 C1 Fe1 C2 -120.86(16) . .
C5 C1 Fe1 C10 -48.4(2) . .
C2 C1 Fe1 C10 -166.76(17) . .
Ge1 C1 Fe1 C10 72.4(2) . .
C5 C1 Fe1 C6 -82.42(12) . .
C2 C1 Fe1 C6 159.24(11) . .
Ge1 C1 Fe1 C6 38.38(14) . .
C2 C1 Fe1 C5 -118.34(15) . .
Ge1 C1 Fe1 C5 120.80(15) . .
C5 C1 Fe1 C9 162.4(2) . .
C2 C1 Fe1 C9 44.1(3) . .
Ge1 C1 Fe1 C9 -76.8(3) . .
C5 C1 Fe1 C8 -165.68(11) . .
C2 C1 Fe1 C8 75.98(13) . .
Ge1 C1 Fe1 C8 -44.88(14) . .
C5 C1 Fe1 C4 37.48(11) . .
C2 C1 Fe1 C4 -80.86(12) . .
Ge1 C1 Fe1 C4 158.28(13) . .
C5 C1 Fe1 C7 -124.85(11) . .
C2 C1 Fe1 C7 116.81(11) . .
Ge1 C1 Fe1 C7 -4.05(13) . .
C5 C1 Fe1 C3 81.10(11) . .
C2 C1 Fe1 C3 -37.25(11) . .
Ge1 C1 Fe1 C3 -158.10(13) . .
C3 C4 Fe1 C2 37.67(10) . .
C5 C4 Fe1 C2 -82.23(11) . .
C3 C4 Fe1 C10 -124.74(11) . .
C5 C4 Fe1 C10 115.36(12) . .
C3 C4 Fe1 C6 -166.35(10) . .
C5 C4 Fe1 C6 73.76(13) . .
C3 C4 Fe1 C5 119.89(15) . .
C3 C4 Fe1 C9 -82.17(13) . .
C5 C4 Fe1 C9 157.94(11) . .
C3 C4 Fe1 C1 82.09(11) . .
C5 C4 Fe1 C1 -37.80(10) . .
C3 C4 Fe1 C8 -49.1(2) . .
C5 C4 Fe1 C8 -169.00(17) . .
C3 C4 Fe1 C7 162.4(2) . .
C5 C4 Fe1 C7 42.5(3) . .
C5 C4 Fe1 C3 -119.89(15) . .
C4 C3 Fe1 C2 -119.35(15) . .
C2 C3 Fe1 C10 -166.40(11) . .
C4 C3 Fe1 C10 74.25(13) . .
C2 C3 Fe1 C6 160.2(2) . .
C4 C3 Fe1 C6 40.8(3) . .
C2 C3 Fe1 C5 81.95(12) . .
C4 C3 Fe1 C5 -37.40(10) . .
C2 C3 Fe1 C9 -124.95(12) . .
C4 C3 Fe1 C9 115.70(11) . .
C2 C3 Fe1 C1 37.74(11) . .
C4 C3 Fe1 C1 -81.61(11) . .
C2 C3 Fe1 C8 -82.46(13) . .
C4 C3 Fe1 C8 158.19(11) . .
C2 C3 Fe1 C4 119.35(15) . .
C2 C3 Fe1 C7 -48.4(2) . .
C4 C3 Fe1 C7 -167.75(15) . .
C2 Fe1 C6 C7 -49.2(2) . .
C10 Fe1 C6 C7 119.01(17) . .
C5 Fe1 C6 C7 -125.50(11) . .
C9 Fe1 C6 C7 81.27(12) . .
C1 Fe1 C6 C7 -82.54(12) . .
C8 Fe1 C6 C7 37.47(11) . .
C4 Fe1 C6 C7 -166.43(10) . .
C3 Fe1 C6 C7 162.0(2) . .
C2 Fe1 C6 C10 -168.25(17) . .
C5 Fe1 C6 C10 115.49(13) . .
C9 Fe1 C6 C10 -37.74(13) . .
C1 Fe1 C6 C10 158.45(12) . .
C8 Fe1 C6 C10 -81.54(13) . .
C4 Fe1 C6 C10 74.56(14) . .
C7 Fe1 C6 C10 -119.01(17) . .
C3 Fe1 C6 C10 43.0(3) . .
C10 C6 C7 C8 0.3(2) . .
Fe1 C6 C7 C8 -59.09(13) . .
C10 C6 C7 Fe1 59.37(13) . .
C2 Fe1 C7 C6 158.04(11) . .
C10 Fe1 C7 C6 -38.19(12) . .
C5 Fe1 C7 C6 73.38(13) . .
C9 Fe1 C7 C6 -82.16(12) . .
C1 Fe1 C7 C6 114.98(11) . .
C8 Fe1 C7 C6 -119.59(16) . .
C4 Fe1 C7 C6 40.5(3) . .
C3 Fe1 C7 C6 -167.51(16) . .
C2 Fe1 C7 C8 -82.38(13) . .
C10 Fe1 C7 C8 81.40(13) . .
C6 Fe1 C7 C8 119.59(16) . .
C5 Fe1 C7 C8 -167.04(12) . .
C9 Fe1 C7 C8 37.43(13) . .
C1 Fe1 C7 C8 -125.44(12) . .
C4 Fe1 C7 C8 160.1(2) . .
C3 Fe1 C7 C8 -47.9(2) . .
C6 C7 C8 C9 0.0(2) . .
Fe1 C7 C8 C9 -58.85(13) . .
C6 C7 C8 Fe1 58.84(13) . .
C2 Fe1 C8 C9 -124.24(12) . .
C10 Fe1 C8 C9 37.87(13) . .
C6 Fe1 C8 C9 82.31(13) . .
C5 Fe1 C8 C9 159.0(2) . .
C1 Fe1 C8 C9 -166.54(11) . .
C4 Fe1 C8 C9 -46.6(2) . .
C7 Fe1 C8 C9 119.75(18) . .
C3 Fe1 C8 C9 -81.40(14) . .
C2 Fe1 C8 C7 116.01(12) . .
C10 Fe1 C8 C7 -81.87(13) . .
C6 Fe1 C8 C7 -37.44(12) . .
C5 Fe1 C8 C7 39.3(3) . .
C9 Fe1 C8 C7 -119.75(18) . .
C1 Fe1 C8 C7 73.71(14) . .
C4 Fe1 C8 C7 -166.34(17) . .
C3 Fe1 C8 C7 158.86(11) . .
C7 C8 C9 C10 -0.3(2) . .
Fe1 C8 C9 C10 -59.34(13) . .
C7 C8 C9 Fe1 59.08(13) . .
C2 Fe1 C9 C8 75.51(15) . .
C10 Fe1 C9 C8 -119.07(18) . .
C6 Fe1 C9 C8 -81.00(13) . .
C5 Fe1 C9 C8 -166.23(16) . .
C1 Fe1 C9 C8 41.1(3) . .
C4 Fe1 C9 C8 159.22(12) . .
C7 Fe1 C9 C8 -37.35(13) . .
C3 Fe1 C9 C8 116.69(13) . .
C2 Fe1 C9 C10 -165.42(12) . .
C6 Fe1 C9 C10 38.07(12) . .
C5 Fe1 C9 C10 -47.2(2) . .
C1 Fe1 C9 C10 160.2(2) . .
C8 Fe1 C9 C10 119.07(18) . .
C4 Fe1 C9 C10 -81.70(14) . .
C7 Fe1 C9 C10 81.72(13) . .
C3 Fe1 C9 C10 -124.24(12) . .
C8 C9 C10 C6 0.4(2) . .
Fe1 C9 C10 C6 -59.21(13) . .
C8 C9 C10 Fe1 59.65(13) . .
C7 C6 C10 C9 -0.4(2) . .
Fe1 C6 C10 C9 59.41(13) . .
C7 C6 C10 Fe1 -59.86(13) . .
C2 Fe1 C10 C9 43.8(3) . .
C6 Fe1 C10 C9 -119.10(18) . .
C5 Fe1 C10 C9 158.67(11) . .
C1 Fe1 C10 C9 -166.97(15) . .
C8 Fe1 C10 C9 -37.75(12) . .
C4 Fe1 C10 C9 116.07(12) . .
C7 Fe1 C10 C9 -81.49(13) . .
C3 Fe1 C10 C9 75.12(15) . .
C2 Fe1 C10 C6 162.9(2) . .
C5 Fe1 C10 C6 -82.23(14) . .
C9 Fe1 C10 C6 119.10(18) . .
C1 Fe1 C10 C6 -47.9(2) . .
C8 Fe1 C10 C6 81.35(13) . .
C4 Fe1 C10 C6 -124.83(13) . .
C7 Fe1 C10 C6 37.61(12) . .
C3 Fe1 C10 C6 -165.79(12) . .
O1 Ge1 C11 C12 -56.57(14) 2_666 .
O1 Ge1 C11 C12 -156.50(11) . .
C1 Ge1 C11 C12 68.68(14) . .
Ge1 Ge1 C11 C12 -106.35(12) 2_666 .
O1 Ge1 C11 C16 125.63(13) 2_666 .
O1 Ge1 C11 C16 25.71(15) . .
C1 Ge1 C11 C16 -109.12(14) . .
Ge1 Ge1 C11 C16 75.86(14) 2_666 .
C16 C11 C12 C13 -1.8(2) . .
Ge1 C11 C12 C13 -179.67(12) . .
C16 C11 C12 C17 175.96(15) . .
Ge1 C11 C12 C17 -1.9(2) . .
C11 C12 C13 C14 0.8(3) . .
C17 C12 C13 C14 -177.07(15) . .
C12 C13 C14 C15 0.6(3) . .
C12 C13 C14 C20 177.71(15) . .
C13 C14 C15 C16 -1.1(3) . .
C20 C14 C15 C16 -178.10(15) . .
C14 C15 C16 C11 0.1(2) . .
C14 C15 C16 C23 176.35(16) . .
C12 C11 C16 C15 1.4(2) . .
Ge1 C11 C16 C15 179.11(12) . .
C12 C11 C16 C23 -174.87(15) . .
Ge1 C11 C16 C23 2.9(2) . .
C13 C12 C17 C19 -57.4(2) . .
C11 C12 C17 C19 124.78(17) . .
C13 C12 C17 C18 66.58(19) . .
C11 C12 C17 C18 -111.20(18) . .
C13 C14 C20 C22 123.43(18) . .
C15 C14 C20 C22 -59.6(2) . .
C13 C14 C20 C21 -112.66(19) . .
C15 C14 C20 C21 64.3(2) . .
C15 C16 C23 C25 29.0(2) . .
C11 C16 C23 C25 -154.77(16) . .
C15 C16 C23 C24 -95.4(2) . .
C11 C16 C23 C24 80.7(2) . .
